data_4511012
loop_
_publ_author_name
'White, Nicholas G.'
'Serpell, Christopher J.'
'Beer, Paul D.'

_publ_section_title
;
 Structural Study of Triazole and Amide Containing Anion-Templated
 Pseudorotaxanes
;
_journal_issue 7
_journal_name_full 'Crystal Growth &amp; Design'
_journal_page_first 3472
_journal_paper_doi 10.1021/cg500420u
_journal_volume 14
_journal_year 2014
_chemical_compound_source synthesized
_chemical_formula_moiety 'C36 H46 N2 O9, C20 H34 N3 O2, Cl, 0.5(C4 H10 O)'
_chemical_formula_sum 'C58 H85 Cl N5 O11.5'
_chemical_formula_weight 1071.79
_space_group_IT_number 14
_symmetry_cell_setting monoclinic
_symmetry_space_group_name_Hall '-P 2ybc'
_symmetry_space_group_name_H-M 'P 1 21/c 1'
_atom_sites_solution_hydrogens difmap
_atom_sites_solution_primary other
_cell_angle_alpha 90
_cell_angle_beta 95.2965(8)
_cell_angle_gamma 90
_cell_formula_units_Z 4
_cell_length_a 14.07160(10)
_cell_length_b 14.45490(10)
_cell_length_c 29.2252(3)
_cell_measurement_reflns_used 28426
_cell_measurement_temperature 150
_cell_measurement_theta_max 76.6
_cell_measurement_theta_min 3.03
_cell_volume 5919.13(8)
_computing_cell_refinement 'CrysAlis Pro (Oxford Diffraction, 2010)'
_computing_data_collection 'CrysAlis Pro (Oxford Diffraction, 2010)'
_computing_data_reduction 'CrysAlis Pro (Oxford Diffraction, 2010)'
_computing_publication_material 'CRYSTALS (Betteridge et al., 2003)'
_computing_structure_refinement 'CRYSTALS (Betteridge et al., 2003)'
_computing_structure_solution 'Superflip (Palatinus & Chapuis, 2007)'
_diffrn_ambient_temperature 150
_diffrn_measured_fraction_theta_full 0.996
_diffrn_measured_fraction_theta_max 0.993
_diffrn_measurement_device Area
_diffrn_measurement_device_type 'Oxford Diffraction SuperNova'
_diffrn_measurement_method \w
_diffrn_radiation_monochromator graphite
_diffrn_radiation_type 'Cu K\a'
_diffrn_radiation_wavelength 1.54180
_diffrn_reflns_av_R_equivalents 0.0284
_diffrn_reflns_limit_h_max 17
_diffrn_reflns_limit_h_min -17
_diffrn_reflns_limit_k_max 15
_diffrn_reflns_limit_k_min -18
_diffrn_reflns_limit_l_max 36
_diffrn_reflns_limit_l_min -36
_diffrn_reflns_number 61607
_diffrn_reflns_theta_full 75.278
_diffrn_reflns_theta_max 76.814
_diffrn_reflns_theta_min 3.154
_diffrn_standards_number 0
_exptl_absorpt_coefficient_mu 1.073
_exptl_absorpt_correction_T_max 1.00
_exptl_absorpt_correction_T_min 0.719
_exptl_absorpt_correction_type multi-scan
_exptl_absorpt_process_details 'CrysAlis Pro (Oxford Diffraction, 2010)'
_exptl_crystal_colour colourless
_exptl_crystal_density_diffrn 1.203
_exptl_crystal_density_method 'not measured'
_exptl_crystal_description block
_exptl_crystal_F_000 2308
_exptl_crystal_size_max 0.450
_exptl_crystal_size_mid 0.200
_exptl_crystal_size_min 0.200
_refine_diff_density_max 1.10
_refine_diff_density_min -0.59
_refine_ls_extinction_method None
_refine_ls_goodness_of_fit_ref 0.9877
_refine_ls_hydrogen_treatment constr
_refine_ls_matrix_type full
_refine_ls_number_parameters 691
_refine_ls_number_reflns 11313
_refine_ls_number_restraints 93
_refine_ls_R_factor_all 0.0607
_refine_ls_R_factor_gt 0.0559
_refine_ls_shift/su_max 0.0002269
_refine_ls_shift/su_mean 0.0000191
_refine_ls_structure_factor_coef Fsqd
_refine_ls_weighting_details
;
 Method= Modified Sheldrick 
 w=1/[\s^2^(F^2^) + ( 0.09P)^2^ + 4.80P] 
 ,where P=(max(Fo^2^,0) + 2Fc^2^)/3 
;
_refine_ls_weighting_scheme calc
_refine_ls_wR_factor_all 0.1626
_refine_ls_wR_factor_gt 0.1570
_refine_ls_wR_factor_ref 0.1625
_reflns_limit_h_max 17
_reflns_limit_h_min -17
_reflns_limit_k_max 18
_reflns_limit_k_min 0
_reflns_limit_l_max 36
_reflns_limit_l_min 0
_reflns_number_gt 10079
_reflns_number_total 12407
_reflns_threshold_expression I>2.0\s(I)
_oxford_diffrn_Wilson_B_factor 2.77
_oxford_diffrn_Wilson_scale 0.29
_oxford_refine_ls_r_factor_ref 0.0607
_oxford_refine_ls_scale 1.727(10)
_oxford_reflns_number_all 11315
_oxford_reflns_threshold_expression_ref I>-3.0\s(I)
_cod_data_source_file cg500420u_si_001.cif
_cod_data_source_block 1.Cl.3
_cod_depositor_comments
;
The following automatic conversions were performed:

'_atom_sites_solution_primary' value 'Other' changed to 'other'
according to
/usr/data/users/saulius/crontab/automatic-downloads/rss-feeds/ACS/lib/dictionaries/cif_core.dic
dictionary named 'cif_core.dic' version 2.4.2 from 2011-04-26.

Automatic conversion script
Id: cif_fix_values 2281 2013-09-26 08:29:07Z andrius 

 Adding full bibliography for 4511009--4511017.cif.
;
_cod_original_sg_symbol_H-M 'P 21/c '
_cod_original_formula_sum 'C58 H85 Cl1 N5 O11.50'
_cod_database_code 4511012

loop_
_symmetry_equiv_pos_as_xyz
x,y,z
-x,-y,-z
x,-y+1/2,z+1/2
-x,y+1/2,-z+1/2

loop_
_atom_site_label
_atom_site_type_symbol
_atom_site_fract_x
_atom_site_fract_y
_atom_site_fract_z
_atom_site_U_iso_or_equiv
_atom_site_occupancy
_atom_site_adp_type
_atom_site_refinement_flags_posn
_atom_site_refinement_flags_adp
_atom_site_disorder_group
C1 C 0.53995(16) 0.25078(16) 0.36231(8) 0.0380 1.0000 Uani . . .
C2 C 0.62913(17) 0.1370(2) 0.31869(10) 0.0541 1.0000 Uani . . .
C3 C 0.5116(2) 0.08367(18) 0.37325(9) 0.0565 1.0000 Uani . . .
C4 C 0.53378(15) 0.15710(14) 0.33791(7) 0.0322 1.0000 Uani . . .
C5 C 0.45509(13) 0.15598(13) 0.29809(6) 0.0268 1.0000 Uani . . .
C6 C 0.43190(13) 0.07346(13) 0.27502(7) 0.0269 1.0000 Uani . . .
C7 C 0.35921(13) 0.06870(13) 0.23949(6) 0.0254 1.0000 Uani . . .
C8 C 0.30941(13) 0.14839(13) 0.22516(6) 0.0257 1.0000 Uani . . .
C9 C 0.33364(13) 0.23213(13) 0.24682(7) 0.0262 1.0000 Uani . . .
C10 C 0.40590(13) 0.23539(13) 0.28274(7) 0.0274 1.0000 Uani . . .
O11 O 0.39917(10) -0.08676(9) 0.22204(5) 0.0325 1.0000 Uani . . .
C12 C 0.33947(13) -0.02436(13) 0.21767(6) 0.0253 1.0000 Uani . . .
N13 N 0.25421(11) -0.03707(11) 0.19366(6) 0.0282 1.0000 Uani . . .
C14 C 0.23240(14) -0.12543(13) 0.17114(7) 0.0290 1.0000 Uani . . .
C15 C 0.14045(14) -0.12020(14) 0.14075(7) 0.0299 1.0000 Uani . . .
O16 O 0.06445(9) -0.11321(10) 0.16974(5) 0.0294 1.0000 Uani . . .
C17 C -0.02589(13) -0.11682(13) 0.14786(7) 0.0263 1.0000 Uani . . .
C18 C -0.10058(14) -0.12657(12) 0.17596(7) 0.0264 1.0000 Uani . . .
C19 C -0.19325(13) -0.13504(13) 0.15666(7) 0.0265 1.0000 Uani . . .
C20 C -0.21359(13) -0.13275(13) 0.10895(7) 0.0272 1.0000 Uani . . .
C21 C -0.14010(14) -0.12026(14) 0.08114(7) 0.0306 1.0000 Uani . . .
C22 C -0.04630(14) -0.11283(14) 0.10070(7) 0.0304 1.0000 Uani . . .
O23 O -0.30814(9) -0.14157(10) 0.09297(5) 0.0317 1.0000 Uani . . .
C24 C -0.32997(14) -0.13359(15) 0.04429(7) 0.0321 1.0000 Uani . . .
C25 C -0.43498(14) -0.14860(15) 0.03353(7) 0.0316 1.0000 Uani . . .
O26 O -0.48659(9) -0.07922(10) 0.05483(5) 0.0317 1.0000 Uani . . .
C27 C -0.58372(14) -0.07949(15) 0.03589(7) 0.0327 1.0000 Uani . . .
C28 C -0.64443(14) -0.02787(15) 0.06672(8) 0.0346 1.0000 Uani . . .
O29 O -0.62181(10) 0.06768(10) 0.06747(5) 0.0334 1.0000 Uani . . .
C30 C -0.68538(15) 0.11725(17) 0.09352(8) 0.0398 1.0000 Uani . . .
C31 C -0.65343(15) 0.21563(16) 0.09977(8) 0.0395 1.0000 Uani . . .
O32 O -0.56718(10) 0.21836(10) 0.12876(5) 0.0378 1.0000 Uani . . .
C33 C -0.54371(15) 0.30878(15) 0.14448(8) 0.0377 1.0000 Uani . . .
C34 C -0.44727(15) 0.30812(16) 0.17081(8) 0.0364 1.0000 Uani . . .
O35 O -0.37818(11) 0.30056(12) 0.13813(5) 0.0422 1.0000 Uani . . .
C36 C -0.28443(14) 0.31617(14) 0.15332(7) 0.0322 1.0000 Uani . . .
C37 C -0.22213(15) 0.32551(15) 0.11951(7) 0.0342 1.0000 Uani . . .
C38 C -0.12510(15) 0.33882(14) 0.13121(7) 0.0333 1.0000 Uani . . .
C39 C -0.09012(14) 0.34329(13) 0.17715(7) 0.0302 1.0000 Uani . . .
C40 C -0.15235(15) 0.33514(13) 0.21099(7) 0.0309 1.0000 Uani . . .
C41 C -0.24926(15) 0.32175(13) 0.19951(7) 0.0314 1.0000 Uani . . .
O42 O 0.00435(10) 0.35581(10) 0.19244(5) 0.0356 1.0000 Uani . . .
C43 C 0.06697(15) 0.38390(15) 0.15932(8) 0.0371 1.0000 Uani . . .
C44 C 0.16266(16) 0.40342(15) 0.18487(9) 0.0418 1.0000 Uani . . .
N45 N 0.20786(12) 0.31845(12) 0.20256(6) 0.0335 1.0000 Uani . . .
C46 C 0.28669(14) 0.32222(13) 0.23194(7) 0.0283 1.0000 Uani . . .
O47 O 0.32011(11) 0.39662(10) 0.24640(5) 0.0363 1.0000 Uani . . .
C51 C -0.1901(6) 0.4975(6) -0.0712(3) 0.2337 1.0000 Uani D U .
C52 C -0.2024(5) 0.4101(5) -0.0461(3) 0.1935 1.0000 Uani D U .
C53 C -0.1067(4) 0.3722(4) -0.0264(2) 0.1479 1.0000 Uani D U .
C54 C -0.1187(3) 0.2773(3) -0.00651(16) 0.1019 1.0000 Uani D U .
C55 C -0.0243(2) 0.2283(2) 0.00787(11) 0.0716 1.0000 Uani D U .
C56 C -0.0404(2) 0.1287(2) 0.02145(9) 0.0539 1.0000 Uani D U .
N57 N -0.08297(13) 0.12166(13) 0.06489(6) 0.0374 1.0000 Uani D U .
C58 C -0.17599(15) 0.10473(15) 0.06730(7) 0.0331 1.0000 Uani . U .
O59 O -0.23422(12) 0.09560(14) 0.03384(5) 0.0475 1.0000 Uani . . .
C60 C -0.20773(14) 0.09586(13) 0.11507(7) 0.0281 1.0000 Uani . . .
C61 C -0.14800(14) 0.11200(13) 0.15485(7) 0.0279 1.0000 Uani . . .
C62 C -0.18172(14) 0.10159(12) 0.19751(7) 0.0278 1.0000 Uani . . .
C63 C -0.27498(14) 0.07267(13) 0.19962(7) 0.0285 1.0000 Uani . . .
N64 N -0.33226(11) 0.05703(11) 0.16082(6) 0.0275 1.0000 Uani . . .
C65 C -0.30099(13) 0.06957(13) 0.11902(7) 0.0281 1.0000 Uani . . .
C66 C -0.43170(14) 0.02426(15) 0.16366(8) 0.0363 1.0000 Uani . . .
O67 O -0.16085(13) 0.12536(12) 0.27784(5) 0.0463 1.0000 Uani . . .
C68 C -0.12215(16) 0.12130(13) 0.24213(7) 0.0323 1.0000 Uani . . .
N69 N -0.02882(13) 0.13418(12) 0.23879(7) 0.0366 1.0000 Uani . . .
C70 C 0.04009(17) 0.15547(15) 0.27772(8) 0.0393 1.0000 Uani . . .
C71 C 0.10158(15) 0.07312(16) 0.29111(8) 0.0375 1.0000 Uani . . .
C72 C 0.18082(16) 0.08983(17) 0.32916(8) 0.0419 1.0000 Uani . . .
C73 C 0.14574(18) 0.10975(18) 0.37544(9) 0.0456 1.0000 Uani . . .
C74 C 0.2278(2) 0.1142(2) 0.41398(10) 0.0619 1.0000 Uani . . .
C75 C 0.1939(4) 0.1251(3) 0.46093(13) 0.0936 1.0000 Uani . . .
Cl1 Cl 0.09608(3) 0.13400(4) 0.147145(19) 0.0376 1.0000 Uani . . .
O103 O 0.5000 0.0000 0.5000 0.1268 1.0000 Uani DS U .
C101 C 0.4372(5) -0.1481(4) 0.4798(2) 0.1536 1.0000 Uani D U .
C102 C 0.5263(5) -0.0921(4) 0.4923(3) 0.1235 0.5000 Uani D U 1
C112 C 0.4165(5) -0.0478(4) 0.4834(4) 0.1558 0.5000 Uani D . 2
H11 H 0.4791 0.2625 0.3735 0.0554 1.0000 Uiso R . .
H12 H 0.5886 0.2480 0.3891 0.0545 1.0000 Uiso R . .
H13 H 0.5548 0.3006 0.3415 0.0553 1.0000 Uiso R . .
H23 H 0.6265 0.0726 0.3051 0.0804 1.0000 Uiso R . .
H22 H 0.6779 0.1365 0.3441 0.0794 1.0000 Uiso R . .
H21 H 0.6397 0.1870 0.2955 0.0802 1.0000 Uiso R . .
H33 H 0.5123 0.0249 0.3577 0.0865 1.0000 Uiso R . .
H32 H 0.5621 0.0884 0.3982 0.0856 1.0000 Uiso R . .
H31 H 0.4484 0.0956 0.3853 0.0873 1.0000 Uiso R . .
H61 H 0.4675 0.0163 0.2833 0.0311 1.0000 Uiso R . .
H81 H 0.2624 0.1452 0.2007 0.0298 1.0000 Uiso R . .
H101 H 0.4208 0.2934 0.2954 0.0308 1.0000 Uiso R . .
H141 H 0.2256 -0.1734 0.1933 0.0338 1.0000 Uiso R . .
H142 H 0.2856 -0.1404 0.1530 0.0343 1.0000 Uiso R . .
H151 H 0.1411 -0.0644 0.1219 0.0348 1.0000 Uiso R . .
H152 H 0.1305 -0.1746 0.1203 0.0345 1.0000 Uiso R . .
H181 H -0.0860 -0.1270 0.2078 0.0292 1.0000 Uiso R . .
H191 H -0.2473 -0.1412 0.1747 0.0314 1.0000 Uiso R . .
H211 H -0.1517 -0.1154 0.0498 0.0357 1.0000 Uiso R . .
H221 H 0.0027 -0.1001 0.0809 0.0358 1.0000 Uiso R . .
H241 H -0.3114 -0.0745 0.0331 0.0375 1.0000 Uiso R . .
H242 H -0.2972 -0.1827 0.0279 0.0374 1.0000 Uiso R . .
H252 H -0.4547 -0.2097 0.0437 0.0362 1.0000 Uiso R . .
H251 H -0.4506 -0.1428 0.0007 0.0375 1.0000 Uiso R . .
H272 H -0.6078 -0.1452 0.0341 0.0376 1.0000 Uiso R . .
H271 H -0.5895 -0.0502 0.0051 0.0380 1.0000 Uiso R . .
H281 H -0.6345 -0.0526 0.0988 0.0396 1.0000 Uiso R . .
H282 H -0.7101 -0.0353 0.0546 0.0406 1.0000 Uiso R . .
H301 H -0.6886 0.0894 0.1241 0.0472 1.0000 Uiso R . .
H302 H -0.7494 0.1160 0.0757 0.0473 1.0000 Uiso R . .
H311 H -0.7032 0.2496 0.1137 0.0457 1.0000 Uiso R . .
H312 H -0.6430 0.2463 0.0694 0.0465 1.0000 Uiso R . .
H332 H -0.5908 0.3291 0.1639 0.0449 1.0000 Uiso R . .
H331 H -0.5428 0.3510 0.1176 0.0448 1.0000 Uiso R . .
H342 H -0.4349 0.3663 0.1896 0.0428 1.0000 Uiso R . .
H341 H -0.4424 0.2544 0.1907 0.0433 1.0000 Uiso R . .
H371 H -0.2486 0.3234 0.0881 0.0396 1.0000 Uiso R . .
H381 H -0.0847 0.3432 0.1080 0.0396 1.0000 Uiso R . .
H401 H -0.1264 0.3415 0.2425 0.0358 1.0000 Uiso R . .
H411 H -0.2926 0.3140 0.2217 0.0376 1.0000 Uiso R . .
H431 H 0.0423 0.4402 0.1436 0.0433 1.0000 Uiso R . .
H432 H 0.0732 0.3335 0.1353 0.0424 1.0000 Uiso R . .
H441 H 0.1540 0.4429 0.2108 0.0503 1.0000 Uiso R . .
H442 H 0.2035 0.4329 0.1651 0.0509 1.0000 Uiso R . .
H521 H -0.2432 0.4213 -0.0200 0.2134 1.0000 Uiso R . .
H522 H -0.2346 0.3632 -0.0674 0.2140 1.0000 Uiso R . .
H532 H -0.0816 0.4116 -0.0006 0.1663 1.0000 Uiso R . .
H531 H -0.0640 0.3759 -0.0527 0.1653 1.0000 Uiso R . .
H542 H -0.1572 0.2830 0.0196 0.1193 1.0000 Uiso R . .
H541 H -0.1516 0.2422 -0.0335 0.1195 1.0000 Uiso R . .
H551 H 0.0171 0.2629 0.0323 0.0829 1.0000 Uiso R . .
H552 H 0.0127 0.2260 -0.0180 0.0832 1.0000 Uiso R . .
H561 H 0.0209 0.0966 0.0253 0.0637 1.0000 Uiso R . .
H562 H -0.0801 0.0955 -0.0008 0.0628 1.0000 Uiso R . .
H611 H -0.0851 0.1320 0.1522 0.0330 1.0000 Uiso R . .
H631 H -0.3003 0.0604 0.2270 0.0348 1.0000 Uiso R . .
H651 H -0.3446 0.0583 0.0924 0.0322 1.0000 Uiso R . .
H661 H -0.4462 -0.0235 0.1401 0.0530 1.0000 Uiso R . .
H663 H -0.4730 0.0773 0.1587 0.0544 1.0000 Uiso R . .
H662 H -0.4349 0.0014 0.1951 0.0532 1.0000 Uiso R . .
H701 H 0.0030 0.1701 0.3044 0.0438 1.0000 Uiso R . .
H702 H 0.0840 0.2068 0.2687 0.0465 1.0000 Uiso R . .
H711 H 0.0619 0.0220 0.3008 0.0439 1.0000 Uiso R . .
H712 H 0.1296 0.0539 0.2637 0.0446 1.0000 Uiso R . .
H722 H 0.2185 0.1450 0.3205 0.0509 1.0000 Uiso R . .
H721 H 0.2224 0.0337 0.3319 0.0489 1.0000 Uiso R . .
H731 H 0.1136 0.1691 0.3732 0.0517 1.0000 Uiso R . .
H732 H 0.0993 0.0599 0.3818 0.0530 1.0000 Uiso R . .
H741 H 0.2714 0.1654 0.4090 0.0728 1.0000 Uiso R . .
H742 H 0.2675 0.0514 0.4191 0.0682 1.0000 Uiso R . .
H751 H 0.2530 0.1261 0.4841 0.1385 1.0000 Uiso R . .
H752 H 0.1634 0.1888 0.4617 0.1379 1.0000 Uiso R . .
H753 H 0.1474 0.0741 0.4676 0.1381 1.0000 Uiso R . .
H1021 H 0.5602 -0.1194 0.5199 0.1362 0.5000 Uiso R . 1
H1022 H 0.5645 -0.0945 0.4663 0.1363 0.5000 Uiso R . 1
H1121 H 0.3669 -0.0403 0.5046 0.2016 0.5000 Uiso R . 2
H1122 H 0.3945 -0.0275 0.4530 0.2012 0.5000 Uiso R . 2
H451 H 0.1863 0.2661 0.1916 0.0399 1.0000 Uiso R . .
H571 H -0.0475 0.1294 0.0889 0.0448 1.0000 Uiso R . .
H691 H -0.0057 0.1286 0.2104 0.0442 1.0000 Uiso R . .
H131 H 0.2113 0.0082 0.1901 0.0333 1.0000 Uiso R . .
H511 H -0.2507 0.5201 -0.0832 0.2784 1.0000 Uiso R . .
H512 H -0.1599 0.5419 -0.0507 0.2784 1.0000 Uiso R . .
H513 H -0.1517 0.4865 -0.0957 0.2784 1.0000 Uiso R . .
H1011 H 0.4542 -0.2105 0.4744 0.1842 0.5000 Uiso R . 1
H1012 H 0.3974 -0.1457 0.5043 0.1842 0.5000 Uiso R . 1
H1013 H 0.4039 -0.1233 0.4528 0.1842 0.5000 Uiso R . 1
H1014 H 0.3807 -0.1798 0.4685 0.1842 0.5000 Uiso . . 2
H1015 H 0.4590 -0.1715 0.5093 0.1842 0.5000 Uiso . . 2
H1016 H 0.4851 -0.1573 0.4593 0.1842 0.5000 Uiso . . 2

loop_
_atom_site_aniso_label
_atom_site_aniso_U_11
_atom_site_aniso_U_22
_atom_site_aniso_U_33
_atom_site_aniso_U_23
_atom_site_aniso_U_13
_atom_site_aniso_U_12
C1 0.0387(11) 0.0404(12) 0.0330(11) -0.0071(9) -0.0063(9) -0.0062(9)
C2 0.0293(11) 0.0759(19) 0.0544(15) -0.0232(13) -0.0111(10) 0.0070(11)
C3 0.0813(19) 0.0421(13) 0.0409(13) 0.0081(10) -0.0230(13) -0.0162(13)
C4 0.0323(10) 0.0323(10) 0.0305(10) -0.0032(8) -0.0056(8) -0.0023(8)
C5 0.0240(9) 0.0297(9) 0.0264(9) -0.0009(7) 0.0008(7) -0.0043(7)
C6 0.0246(9) 0.0266(9) 0.0292(9) 0.0007(7) 0.0006(7) -0.0007(7)
C7 0.0223(8) 0.0269(9) 0.0272(9) -0.0020(7) 0.0029(7) -0.0020(7)
C8 0.0222(9) 0.0279(9) 0.0269(9) -0.0029(7) 0.0011(7) 0.0002(7)
C9 0.0231(8) 0.0267(9) 0.0292(9) -0.0010(7) 0.0048(7) -0.0002(7)
C10 0.0264(9) 0.0260(9) 0.0298(9) -0.0047(7) 0.0032(7) -0.0042(7)
O11 0.0283(7) 0.0276(7) 0.0399(8) -0.0059(6) -0.0062(6) 0.0041(5)
C12 0.0236(9) 0.0266(9) 0.0256(9) -0.0005(7) 0.0014(7) -0.0006(7)
N13 0.0227(7) 0.0249(8) 0.0362(9) -0.0066(7) -0.0014(6) 0.0009(6)
C14 0.0249(9) 0.0274(9) 0.0343(10) -0.0078(8) -0.0005(8) 0.0004(7)
C15 0.0242(9) 0.0352(10) 0.0298(10) -0.0077(8) 0.0000(7) -0.0013(7)
O16 0.0225(6) 0.0368(7) 0.0282(7) -0.0044(5) -0.0011(5) -0.0010(5)
C17 0.0233(9) 0.0230(8) 0.0317(10) -0.0025(7) -0.0019(7) 0.0007(7)
C18 0.0297(9) 0.0234(9) 0.0255(9) 0.0006(7) 0.0002(7) 0.0022(7)
C19 0.0254(9) 0.0252(9) 0.0292(9) 0.0023(7) 0.0034(7) 0.0020(7)
C20 0.0229(9) 0.0277(9) 0.0303(10) 0.0012(7) -0.0011(7) 0.0025(7)
C21 0.0282(10) 0.0387(10) 0.0242(9) -0.0008(8) -0.0008(7) 0.0018(8)
C22 0.0248(9) 0.0384(11) 0.0282(10) -0.0031(8) 0.0029(7) -0.0005(8)
O23 0.0224(7) 0.0446(8) 0.0274(7) 0.0036(6) -0.0012(5) 0.0020(6)
C24 0.0263(10) 0.0428(11) 0.0267(10) 0.0009(8) -0.0009(7) 0.0018(8)
C25 0.0262(10) 0.0397(11) 0.0281(10) -0.0010(8) -0.0018(7) 0.0008(8)
O26 0.0231(7) 0.0402(8) 0.0303(7) -0.0022(6) -0.0052(5) 0.0017(6)
C27 0.0241(9) 0.0368(11) 0.0356(10) -0.0005(8) -0.0065(8) -0.0006(8)
C28 0.0248(9) 0.0401(11) 0.0387(11) 0.0023(9) 0.0018(8) -0.0032(8)
O29 0.0291(7) 0.0384(8) 0.0333(7) -0.0016(6) 0.0061(6) -0.0016(6)
C30 0.0262(10) 0.0497(13) 0.0439(12) -0.0089(10) 0.0059(9) -0.0018(9)
C31 0.0284(10) 0.0452(12) 0.0445(12) -0.0048(10) 0.0008(9) 0.0038(9)
O32 0.0315(7) 0.0351(8) 0.0455(9) -0.0034(6) -0.0029(6) 0.0000(6)
C33 0.0306(10) 0.0353(11) 0.0478(12) -0.0079(9) 0.0069(9) 0.0009(8)
C34 0.0323(11) 0.0384(11) 0.0392(11) -0.0097(9) 0.0064(9) 0.0001(8)
O35 0.0277(7) 0.0613(10) 0.0375(8) -0.0116(7) 0.0022(6) -0.0027(7)
C36 0.0277(10) 0.0302(10) 0.0383(11) -0.0050(8) 0.0002(8) 0.0020(8)
C37 0.0335(10) 0.0368(11) 0.0317(10) -0.0012(8) -0.0005(8) 0.0032(8)
C38 0.0311(10) 0.0322(10) 0.0369(11) 0.0014(8) 0.0051(8) 0.0041(8)
C39 0.0275(9) 0.0224(9) 0.0399(11) -0.0016(8) -0.0014(8) 0.0041(7)
C40 0.0344(10) 0.0243(9) 0.0331(10) -0.0024(7) -0.0016(8) 0.0036(8)
C41 0.0328(10) 0.0262(9) 0.0354(10) -0.0037(8) 0.0036(8) 0.0006(8)
O42 0.0272(7) 0.0364(8) 0.0422(8) 0.0000(6) -0.0014(6) 0.0034(6)
C43 0.0286(10) 0.0329(10) 0.0493(13) 0.0070(9) 0.0012(9) 0.0051(8)
C44 0.0300(11) 0.0289(10) 0.0651(15) 0.0043(10) -0.0035(10) 0.0039(8)
N45 0.0265(8) 0.0241(8) 0.0485(10) -0.0025(7) -0.0037(7) 0.0032(6)
C46 0.0260(9) 0.0276(9) 0.0319(10) -0.0027(8) 0.0059(7) 0.0010(7)
O47 0.0367(8) 0.0253(7) 0.0456(9) -0.0047(6) -0.0026(6) 0.0002(6)
C51 0.224(7) 0.248(7) 0.227(7) 0.152(6) 0.013(6) 0.031(5)
C52 0.192(5) 0.196(5) 0.193(6) 0.102(5) 0.017(5) 0.048(4)
C53 0.140(4) 0.146(3) 0.164(5) 0.081(4) 0.047(4) 0.003(3)
C54 0.120(3) 0.102(2) 0.091(3) 0.022(2) 0.049(2) 0.015(2)
C55 0.0874(18) 0.0781(15) 0.0558(16) -0.0076(12) 0.0420(15) -0.0212(13)
C56 0.0498(14) 0.0672(12) 0.0482(13) -0.0216(11) 0.0235(11) -0.0152(11)
N57 0.0318(8) 0.0466(10) 0.0342(9) -0.0070(7) 0.0044(7) -0.0037(7)
C58 0.0319(8) 0.0357(10) 0.0315(10) -0.0025(8) 0.0014(8) -0.0024(8)
O59 0.0409(9) 0.0711(12) 0.0295(8) -0.0014(7) -0.0028(7) -0.0125(8)
C60 0.0269(9) 0.0255(9) 0.0312(10) -0.0002(7) -0.0004(8) 0.0005(7)
C61 0.0252(9) 0.0246(9) 0.0332(10) -0.0008(7) -0.0018(7) 0.0000(7)
C62 0.0307(10) 0.0203(8) 0.0312(10) -0.0009(7) -0.0028(8) 0.0012(7)
C63 0.0344(10) 0.0222(9) 0.0289(10) -0.0007(7) 0.0028(8) 0.0015(7)
N64 0.0255(8) 0.0241(8) 0.0326(8) -0.0015(6) 0.0013(6) 0.0006(6)
C65 0.0268(9) 0.0271(9) 0.0293(10) -0.0012(7) -0.0029(7) 0.0014(7)
C66 0.0261(10) 0.0385(11) 0.0447(12) 0.0002(9) 0.0045(8) -0.0027(8)
O67 0.0560(10) 0.0516(10) 0.0304(8) -0.0022(7) 0.0003(7) -0.0152(8)
C68 0.0440(12) 0.0208(9) 0.0308(10) -0.0004(7) -0.0044(9) -0.0007(8)
N69 0.0338(9) 0.0363(9) 0.0372(10) -0.0080(7) -0.0092(7) 0.0040(7)
C70 0.0402(12) 0.0326(11) 0.0425(12) -0.0055(9) -0.0096(9) -0.0007(9)
C71 0.0332(11) 0.0381(11) 0.0403(12) 0.0017(9) -0.0019(9) 0.0002(9)
C72 0.0356(11) 0.0414(12) 0.0471(13) 0.0016(10) -0.0053(10) 0.0006(9)
C73 0.0434(13) 0.0436(13) 0.0484(14) 0.0047(10) -0.0036(11) -0.0068(10)
C74 0.0635(18) 0.0702(18) 0.0477(15) 0.0067(13) -0.0179(13) -0.0059(14)
C75 0.121(4) 0.097(3) 0.058(2) 0.0060(19) -0.014(2) -0.007(3)
Cl1 0.0219(2) 0.0376(3) 0.0520(3) -0.0092(2) -0.0028(2) 0.00271(18)
O103 0.147(4) 0.149(4) 0.076(2) -0.005(3) -0.031(3) 0.074(3)
C101 0.170(5) 0.175(4) 0.103(4) -0.011(4) -0.055(4) 0.044(4)
C102 0.154(5) 0.138(4) 0.073(4) 0.001(4) -0.024(4) 0.057(4)
C112 0.143(10) 0.136(10) 0.176(13) 0.081(10) -0.054(9) 0.004(8)

loop_
_atom_type_symbol
_atom_type_scat_dispersion_real
_atom_type_scat_dispersion_imag
_atom_type_scat_Cromer_Mann_a1
_atom_type_scat_Cromer_Mann_b1
_atom_type_scat_Cromer_Mann_a2
_atom_type_scat_Cromer_Mann_b2
_atom_type_scat_Cromer_Mann_a3
_atom_type_scat_Cromer_Mann_b3
_atom_type_scat_Cromer_Mann_a4
_atom_type_scat_Cromer_Mann_b4
_atom_type_scat_Cromer_Mann_c
_atom_type_scat_source
C 0.0181 0.0091 2.3100 20.8439 1.0200 10.2075 1.5886 0.5687 0.8650 51.6512 0.2156 'International Tables Vol C 4.2.6.8 and 6.1.1.4'
H 0.0000 0.0000 0.4930 10.5109 0.3229 26.1257 0.1402 3.1424 0.0408 57.7998 0.0030 'International Tables Vol C 4.2.6.8 and 6.1.1.4'
N 0.0311 0.0180 12.2126 0.0057 3.1322 9.8933 2.0125 28.9975 1.1663 0.5826 -11.5290 'International Tables Vol C 4.2.6.8 and 6.1.1.4'
O 0.0492 0.0322 3.0485 13.2771 2.2868 5.7011 1.5463 0.3239 0.8670 32.9089 0.2508 'International Tables Vol C 4.2.6.8 and 6.1.1.4'
Cl 0.3639 0.7018 11.4604 0.0104 7.1964 1.1662 6.2556 18.5194 1.6455 47.7784 -9.5574 'International Tables Vol C 4.2.6.8 and 6.1.1.4'

loop_
_geom_angle_atom_site_label_1
_geom_angle_site_symmetry_1
_geom_angle_atom_site_label_2
_geom_angle_atom_site_label_3
_geom_angle
_geom_angle_publ_flag
C4 . C1 H11 107.6 no
C4 . C1 H12 109.7 no
H11 . C1 H12 108.2 no
C4 . C1 H13 111.6 no
H11 . C1 H13 109.2 no
H12 . C1 H13 110.4 no
C4 . C2 H23 108.5 no
C4 . C2 H22 107.8 no
H23 . C2 H22 107.1 no
C4 . C2 H21 107.4 no
H23 . C2 H21 113.3 no
H22 . C2 H21 112.6 no
C4 . C3 H33 106.3 no
C4 . C3 H32 106.1 no
H33 . C3 H32 112.1 no
C4 . C3 H31 111.1 no
H33 . C3 H31 111.5 no
H32 . C3 H31 109.6 no
C3 . C4 C2 110.8(2) yes
C3 . C4 C1 107.77(19) yes
C2 . C4 C1 109.00(19) yes
C3 . C4 C5 109.11(17) yes
C2 . C4 C5 108.44(18) yes
C1 . C4 C5 111.71(17) yes
C4 . C5 C6 119.82(17) yes
C4 . C5 C10 122.63(17) yes
C6 . C5 C10 117.53(17) yes
C5 . C6 C7 121.78(17) yes
C5 . C6 H61 120.5 no
C7 . C6 H61 117.7 no
C6 . C7 C8 119.92(17) yes
C6 . C7 C12 117.09(16) yes
C8 . C7 C12 122.98(16) yes
C7 . C8 C9 119.12(17) yes
C7 . C8 H81 119.6 no
C9 . C8 H81 121.3 no
C8 . C9 C10 120.17(17) yes
C8 . C9 C46 122.51(17) yes
C10 . C9 C46 117.29(17) yes
C9 . C10 C5 121.40(17) yes
C9 . C10 H101 116.8 no
C5 . C10 H101 121.8 no
C7 . C12 O11 120.92(16) yes
C7 . C12 N13 117.67(16) yes
O11 . C12 N13 121.41(17) yes
C12 . N13 C14 119.74(16) yes
C12 . N13 H131 121.6 no
C14 . N13 H131 118.6 no
N13 . C14 C15 110.92(16) yes
N13 . C14 H141 111.1 no
C15 . C14 H141 107.5 no
N13 . C14 H142 107.3 no
C15 . C14 H142 110.6 no
H141 . C14 H142 109.5 no
C14 . C15 O16 107.70(16) yes
C14 . C15 H151 108.8 no
O16 . C15 H151 108.8 no
C14 . C15 H152 112.5 no
O16 . C15 H152 110.0 no
H151 . C15 H152 109.0 no
C15 . O16 C17 115.71(15) yes
O16 . C17 C18 116.40(17) yes
O16 . C17 C22 124.18(17) yes
C18 . C17 C22 119.41(17) yes
C17 . C18 C19 120.16(18) yes
C17 . C18 H181 118.6 no
C19 . C18 H181 121.3 no
C18 . C19 C20 120.36(18) yes
C18 . C19 H191 123.1 no
C20 . C19 H191 116.5 no
C19 . C20 C21 119.56(18) yes
C19 . C20 O23 116.06(17) yes
C21 . C20 O23 124.37(17) yes
C20 . C21 C22 119.98(18) yes
C20 . C21 H211 121.5 no
C22 . C21 H211 118.5 no
C21 . C22 C17 120.49(18) yes
C21 . C22 H221 118.4 no
C17 . C22 H221 121.0 no
C20 . O23 C24 116.24(15) yes
O23 . C24 C25 108.29(16) yes
O23 . C24 H241 111.7 no
C25 . C24 H241 110.6 no
O23 . C24 H242 110.8 no
C25 . C24 H242 106.7 no
H241 . C24 H242 108.6 no
C24 . C25 O26 109.95(16) yes
C24 . C25 H252 111.6 no
O26 . C25 H252 109.5 no
C24 . C25 H251 108.9 no
O26 . C25 H251 107.2 no
H252 . C25 H251 109.6 no
C25 . O26 C27 109.85(15) yes
O26 . C27 C28 110.17(16) yes
O26 . C27 H272 109.1 no
C28 . C27 H272 107.0 no
O26 . C27 H271 110.3 no
C28 . C27 H271 109.3 no
H272 . C27 H271 111.0 no
C27 . C28 O29 110.81(17) yes
C27 . C28 H281 110.4 no
O29 . C28 H281 108.7 no
C27 . C28 H282 107.7 no
O29 . C28 H282 108.7 no
H281 . C28 H282 110.5 no
C28 . O29 C30 110.37(16) yes
O29 . C30 C31 110.33(18) yes
O29 . C30 H301 111.4 no
C31 . C30 H301 108.4 no
O29 . C30 H302 107.1 no
C31 . C30 H302 109.1 no
H301 . C30 H302 110.5 no
C30 . C31 O32 109.31(18) yes
C30 . C31 H311 108.1 no
O32 . C31 H311 110.2 no
C30 . C31 H312 112.0 no
O32 . C31 H312 109.0 no
H311 . C31 H312 108.2 no
C31 . O32 C33 112.46(17) yes
O32 . C33 C34 109.55(18) yes
O32 . C33 H332 108.8 no
C34 . C33 H332 110.0 no
O32 . C33 H331 109.2 no
C34 . C33 H331 109.4 no
H332 . C33 H331 109.9 no
C33 . C34 O35 107.31(18) yes
C33 . C34 H342 112.2 no
O35 . C34 H342 109.4 no
C33 . C34 H341 108.9 no
O35 . C34 H341 109.0 no
H342 . C34 H341 110.0 no
C34 . O35 C36 117.70(16) yes
O35 . C36 C37 115.98(18) yes
O35 . C36 C41 124.53(19) yes
C37 . C36 C41 119.49(19) yes
C36 . C37 C38 120.62(19) yes
C36 . C37 H371 117.6 no
C38 . C37 H371 121.7 no
C37 . C38 C39 119.80(19) yes
C37 . C38 H381 119.0 no
C39 . C38 H381 121.2 no
C38 . C39 C40 119.71(19) yes
C38 . C39 O42 124.50(19) yes
C40 . C39 O42 115.79(18) yes
C39 . C40 C41 120.74(19) yes
C39 . C40 H401 117.8 no
C41 . C40 H401 121.4 no
C36 . C41 C40 119.63(19) yes
C36 . C41 H411 117.9 no
C40 . C41 H411 122.5 no
C39 . O42 C43 117.14(16) yes
O42 . C43 C44 107.28(19) yes
O42 . C43 H431 109.9 no
C44 . C43 H431 109.8 no
O42 . C43 H432 111.1 no
C44 . C43 H432 110.2 no
H431 . C43 H432 108.6 no
C43 . C44 N45 111.07(18) yes
C43 . C44 H441 109.1 no
N45 . C44 H441 107.6 no
C43 . C44 H442 110.1 no
N45 . C44 H442 109.0 no
H441 . C44 H442 109.9 no
C44 . N45 C46 120.13(17) yes
C44 . N45 H451 118.6 no
C46 . N45 H451 120.9 no
C9 . C46 N45 117.71(17) yes
C9 . C46 O47 120.80(18) yes
N45 . C46 O47 121.49(18) yes
C52 . C51 H511 109.6 no
C52 . C51 H512 109.4 no
H511 . C51 H512 109.5 no
C52 . C51 H513 109.4 no
H511 . C51 H513 109.5 no
H512 . C51 H513 109.5 no
C51 . C52 C53 110.8(5) yes
C51 . C52 H521 109.8 no
C53 . C52 H521 108.6 no
C51 . C52 H522 109.7 no
C53 . C52 H522 109.0 no
H521 . C52 H522 108.9 no
C52 . C53 C54 110.3(4) yes
C52 . C53 H532 108.9 no
C54 . C53 H532 106.1 no
C52 . C53 H531 105.1 no
C54 . C53 H531 115.8 no
H532 . C53 H531 110.6 no
C53 . C54 C55 113.7(4) yes
C53 . C54 H542 108.4 no
C55 . C54 H542 110.7 no
C53 . C54 H541 102.4 no
C55 . C54 H541 107.7 no
H542 . C54 H541 113.9 no
C54 . C55 C56 111.4(3) yes
C54 . C55 H551 113.2 no
C56 . C55 H551 112.0 no
C54 . C55 H552 108.7 no
C56 . C55 H552 106.2 no
H551 . C55 H552 104.7 no
C55 . C56 N57 112.2(2) yes
C55 . C56 H561 109.2 no
N57 . C56 H561 107.2 no
C55 . C56 H562 113.2 no
N57 . C56 H562 107.4 no
H561 . C56 H562 107.2 no
C56 . N57 C58 122.7(2) yes
C56 . N57 H571 117.6 no
C58 . N57 H571 119.7 no
N57 . C58 O59 124.3(2) yes
N57 . C58 C60 115.97(18) yes
O59 . C58 C60 119.76(19) yes
C58 . C60 C61 123.46(18) yes
C58 . C60 C65 117.72(17) yes
C61 . C60 C65 118.82(18) yes
C60 . C61 C62 120.30(18) yes
C60 . C61 H611 119.0 no
C62 . C61 H611 120.7 no
C61 . C62 C63 118.60(18) yes
C61 . C62 C68 123.27(18) yes
C63 . C62 C68 118.13(18) yes
C62 . C63 N64 120.59(18) yes
C62 . C63 H631 122.7 no
N64 . C63 H631 116.6 no
C63 . N64 C65 121.31(17) yes
C63 . N64 C66 119.94(17) yes
C65 . N64 C66 118.74(17) yes
C60 . C65 N64 120.32(18) yes
C60 . C65 H651 121.3 no
N64 . C65 H651 118.3 no
N64 . C66 H661 108.7 no
N64 . C66 H663 107.2 no
H661 . C66 H663 111.7 no
N64 . C66 H662 106.5 no
H661 . C66 H662 113.4 no
H663 . C66 H662 109.1 no
C62 . C68 O67 119.4(2) yes
C62 . C68 N69 115.67(18) yes
O67 . C68 N69 125.0(2) yes
C68 . N69 C70 124.0(2) yes
C68 . N69 H691 118.9 no
C70 . N69 H691 117.2 no
N69 . C70 C71 111.20(18) yes
N69 . C70 H701 107.2 no
C71 . C70 H701 107.1 no
N69 . C70 H702 109.2 no
C71 . C70 H702 107.3 no
H701 . C70 H702 114.9 no
C70 . C71 C72 115.51(19) yes
C70 . C71 H711 110.0 no
C72 . C71 H711 107.9 no
C70 . C71 H712 106.3 no
C72 . C71 H712 109.0 no
H711 . C71 H712 108.0 no
C71 . C72 C73 114.0(2) yes
C71 . C72 H722 108.2 no
C73 . C72 H722 107.3 no
C71 . C72 H721 108.4 no
C73 . C72 H721 108.7 no
H722 . C72 H721 110.3 no
C72 . C73 C74 112.3(2) yes
C72 . C73 H731 107.2 no
C74 . C73 H731 109.1 no
C72 . C73 H732 107.7 no
C74 . C73 H732 110.5 no
H731 . C73 H732 110.0 no
C73 . C74 C75 113.2(3) yes
C73 . C74 H741 111.1 no
C75 . C74 H741 108.2 no
C73 . C74 H742 114.5 no
C75 . C74 H742 99.7 no
H741 . C74 H742 109.6 no
C74 . C75 H751 107.4 no
C74 . C75 H752 106.6 no
H751 . C75 H752 106.9 no
C74 . C75 H753 111.4 no
H751 . C75 H753 112.4 no
H752 . C75 H753 111.9 no
C102 2_656 O103 C102 179.992 yes
C102 . C101 H1011 109.4 no
C102 . C101 H1012 109.4 no
H1011 . C101 H1012 109.5 no
C102 . C101 H1013 109.6 no
H1011 . C101 H1013 109.5 no
H1012 . C101 H1013 109.5 no
C101 . C102 O103 108.7(5) yes
C101 . C102 H1021 108.3 no
O103 . C102 H1021 111.3 no
C101 . C102 H1022 107.4 no
O103 . C102 H1022 109.4 no
H1021 . C102 H1022 111.6 no
C101 . C112 O103 109.9(5) yes
C101 . C112 H1121 108.0 no
O103 . C112 H1121 110.4 no
C101 . C112 H1122 106.3 no
O103 . C112 H1122 110.8 no
H1121 . C112 H1122 111.3 no

loop_
_geom_bond_atom_site_label_1
_geom_bond_atom_site_label_2
_geom_bond_site_symmetry_2
_geom_bond_distance
_geom_bond_publ_flag
C1 C4 . 1.529(3) yes
C1 H11 . 0.959 no
C1 H12 . 0.992 no
C1 H13 . 0.977 no
C2 C4 . 1.530(3) yes
C2 H23 . 1.011 no
C2 H22 . 0.963 no
C2 H21 . 1.012 no
C3 C4 . 1.533(3) yes
C3 H33 . 0.964 no
C3 H32 . 0.971 no
C3 H31 . 1.001 no
C4 C5 . 1.531(3) yes
C5 C6 . 1.394(3) yes
C5 C10 . 1.393(3) yes
C6 C7 . 1.390(3) yes
C6 H61 . 0.985 no
C7 C8 . 1.393(3) yes
C7 C12 . 1.504(3) yes
C8 C9 . 1.394(3) yes
C8 H81 . 0.929 no
C9 C10 . 1.393(3) yes
C9 C46 . 1.506(3) yes
C10 H101 . 0.932 no
O11 C12 . 1.231(2) yes
C12 N13 . 1.345(2) yes
N13 C14 . 1.456(2) yes
N13 H131 . 0.890 no
C14 C15 . 1.502(3) yes
C14 H141 . 0.959 no
C14 H142 . 0.980 no
C15 O16 . 1.428(2) yes
C15 H151 . 0.978 no
C15 H152 . 0.989 no
O16 C17 . 1.370(2) yes
C17 C18 . 1.399(3) yes
C17 C22 . 1.383(3) yes
C18 C19 . 1.378(3) yes
C18 H181 . 0.935 no
C19 C20 . 1.398(3) yes
C19 H191 . 0.969 no
C20 C21 . 1.385(3) yes
C20 O23 . 1.375(2) yes
C21 C22 . 1.393(3) yes
C21 H211 . 0.919 no
C22 H221 . 0.958 no
O23 C24 . 1.432(2) yes
C24 C25 . 1.498(3) yes
C24 H241 . 0.960 no
C24 H242 . 0.993 no
C25 O26 . 1.416(2) yes
C25 H252 . 0.980 no
C25 H251 . 0.969 no
O26 C27 . 1.426(2) yes
C27 C28 . 1.497(3) yes
C27 H272 . 1.009 no
C27 H271 . 0.992 no
C28 O29 . 1.417(3) yes
C28 H281 . 1.001 no
C28 H282 . 0.965 no
O29 C30 . 1.421(3) yes
C30 C31 . 1.497(3) yes
C30 H301 . 0.986 no
C30 H302 . 0.998 no
C31 O32 . 1.415(3) yes
C31 H311 . 0.974 no
C31 H312 . 1.016 no
O32 C33 . 1.414(3) yes
C33 C34 . 1.497(3) yes
C33 H332 . 0.956 no
C33 H331 . 0.996 no
C34 O35 . 1.428(3) yes
C34 H342 . 1.011 no
C34 H341 . 0.969 no
O35 C36 . 1.371(2) yes
C36 C37 . 1.387(3) yes
C36 C41 . 1.397(3) yes
C37 C38 . 1.390(3) yes
C37 H371 . 0.960 no
C38 C39 . 1.388(3) yes
C38 H381 . 0.927 no
C39 C40 . 1.385(3) yes
C39 O42 . 1.375(2) yes
C40 C41 . 1.388(3) yes
C40 H401 . 0.963 no
C41 H411 . 0.938 no
O42 C43 . 1.427(3) yes
C43 C44 . 1.505(3) yes
C43 H431 . 0.982 no
C43 H432 . 1.021 no
C44 N45 . 1.456(3) yes
C44 H441 . 0.964 no
C44 H442 . 0.953 no
N45 C46 . 1.340(3) yes
N45 H451 . 0.865 no
C46 O47 . 1.233(2) yes
C51 C52 . 1.479(7) yes
C51 H511 . 0.950 no
C51 H512 . 0.950 no
C51 H513 . 0.950 no
C52 C53 . 1.518(6) yes
C52 H521 . 1.008 no
C52 H522 . 1.001 no
C53 C54 . 1.505(6) yes
C53 H532 . 0.984 no
C53 H531 . 1.019 no
C54 C55 . 1.530(5) yes
C54 H542 . 0.980 no
C54 H541 . 1.014 no
C55 C56 . 1.515(4) yes
C55 H551 . 1.011 no
C55 H552 . 0.957 no
C56 N57 . 1.456(3) yes
C56 H561 . 0.977 no
C56 H562 . 0.948 no
N57 C58 . 1.340(3) yes
N57 H571 . 0.830 no
C58 O59 . 1.224(3) yes
C58 C60 . 1.510(3) yes
C60 C61 . 1.390(3) yes
C60 C65 . 1.381(3) yes
C61 C62 . 1.383(3) yes
C61 H611 . 0.940 no
C62 C63 . 1.384(3) yes
C62 C68 . 1.511(3) yes
C63 N64 . 1.348(3) yes
C63 H631 . 0.923 no
N64 C65 . 1.348(3) yes
N64 C66 . 1.487(2) yes
C65 H651 . 0.960 no
C66 H661 . 0.984 no
C66 H663 . 0.964 no
C66 H662 . 0.983 no
O67 C68 . 1.222(3) yes
C68 N69 . 1.339(3) yes
N69 C70 . 1.458(3) yes
N69 H691 . 0.922 no
C70 C71 . 1.502(3) yes
C70 H701 . 0.998 no
C70 H702 . 1.016 no
C71 C72 . 1.520(3) yes
C71 H711 . 0.982 no
C71 H712 . 0.966 no
C72 C73 . 1.509(4) yes
C72 H722 . 1.003 no
C72 H721 . 0.999 no
C73 C74 . 1.538(3) yes
C73 H731 . 0.969 no
C73 H732 . 1.001 no
C74 C75 . 1.502(5) yes
C74 H741 . 0.982 no
C74 H742 . 1.070 no
C75 H751 . 1.023 no
C75 H752 . 1.017 no
C75 H753 . 1.016 no
O103 C102 2_656 1.406(5) yes
O103 C102 . 1.406(5) yes
C101 C102 . 1.509(5) yes
C101 H1011 . 0.950 no
C101 H1012 . 0.950 no
C101 H1013 . 0.950 no
C102 H1021 . 0.982 no
C102 H1022 . 0.970 no
C112 H1121 . 0.981 no
C112 H1122 . 0.960 no

loop_
_geom_hbond_atom_site_label_D
_geom_hbond_atom_site_label_H
_geom_hbond_atom_site_label_A
_geom_hbond_site_symmetry_A
_geom_hbond_angle_DHA
_geom_hbond_distance_DH
_geom_hbond_distance_HA
_geom_hbond_distance_DA
_geom_hbond_publ_flag
C1 H13 O11 4_655 171.39(6) 0.977 2.597 3.566(4) yes
C25 H251 O29 2_455 137.55(5) 0.969 2.561 3.340(4) yes
C63 H631 O47 4_545 120.76(6) 0.923 2.515 3.091(4) yes
C66 H663 O32 . 167.46(6) 0.964 2.543 3.491(4) yes
C71 H711 O42 4_545 159.53(6) 0.982 2.592 3.529(4) yes
